data_7219903
loop_
_publ_author_name
'Zhang, Fangyuan'
'Zhang, Fangfang'
'Qun, Jing'
'Pan, Shilie'
'Yang, Zhihua'
'Jia, Dianzeng'

_publ_section_title
;
 Synthesis, characterization and theoretical studies of nonlinear optical
 crystal Sr2B5O9(OH)&#x00B7;H2O.
;
_journal_issue 16
_journal_name_full 'Physical chemistry chemical physics : PCCP'
_journal_page_first 10489
_journal_page_last 10496
_journal_paper_doi 10.1039/c5cp00864f
_journal_volume 17
_journal_year 2015
_chemical_formula_sum 'B5 H3 O11 Sr2'
_chemical_formula_weight 408.31
_chemical_name_systematic
; 
 ? 
;
_space_group_IT_number 5
_symmetry_cell_setting monoclinic
_symmetry_space_group_name_Hall 'C 2y'
_symmetry_space_group_name_H-M 'C 1 2 1'
_atom_sites_solution_hydrogens geom
_atom_sites_solution_primary direct
_atom_sites_solution_secondary difmap
_audit_creation_method SHELXL-97
_audit_update_record
;
2014-12-09 deposited with the CCDC.
2015-03-16 downloaded from the CCDC.
;
_cell_angle_alpha 90.00
_cell_angle_beta 127.882(7)
_cell_angle_gamma 90.00
_cell_formula_units_Z 2
_cell_length_a 10.2342(15)
_cell_length_b 8.0240(13)
_cell_length_c 6.3898(9)
_cell_measurement_temperature 296(2)
_cell_volume 414.15(11)
_computing_structure_refinement 'SHELXL-97 (Sheldrick, 1997)'
_computing_structure_solution 'SHELXS-97 (Sheldrick, 1990)'
_diffrn_ambient_temperature 296(2)
_diffrn_measured_fraction_theta_full 1.000
_diffrn_measured_fraction_theta_max 1.000
_diffrn_radiation_monochromator graphite
_diffrn_radiation_source 'fine-focus sealed tube'
_diffrn_radiation_type MoK\a
_diffrn_radiation_wavelength 0.71073
_diffrn_reflns_av_R_equivalents 0.0246
_diffrn_reflns_av_sigmaI/netI 0.0441
_diffrn_reflns_limit_h_max 13
_diffrn_reflns_limit_h_min -13
_diffrn_reflns_limit_k_max 8
_diffrn_reflns_limit_k_min -10
_diffrn_reflns_limit_l_max 8
_diffrn_reflns_limit_l_min -8
_diffrn_reflns_number 2374
_diffrn_reflns_theta_full 27.45
_diffrn_reflns_theta_max 27.45
_diffrn_reflns_theta_min 3.58
_exptl_absorpt_coefficient_mu 12.938
_exptl_absorpt_correction_T_max 0.5761
_exptl_absorpt_correction_T_min 0.2227
_exptl_absorpt_correction_type numerical
_exptl_absorpt_process_details face-indexed
_exptl_crystal_colour colourless
_exptl_crystal_density_diffrn 3.274
_exptl_crystal_density_method 'not measured'
_exptl_crystal_description Block
_exptl_crystal_F_000 384
_exptl_crystal_size_max 0.146
_exptl_crystal_size_mid 0.110
_exptl_crystal_size_min 0.085
_refine_diff_density_max 0.488
_refine_diff_density_min -0.496
_refine_diff_density_rms 0.093
_refine_ls_abs_structure_details 'Flack H D (1983), Acta Cryst. A39, 876-881'
_refine_ls_abs_structure_Flack 0.027(9)
_refine_ls_extinction_method none
_refine_ls_goodness_of_fit_ref 0.927
_refine_ls_hydrogen_treatment mixed
_refine_ls_matrix_type full
_refine_ls_number_parameters 80
_refine_ls_number_reflns 867
_refine_ls_number_restraints 1
_refine_ls_restrained_S_all 0.926
_refine_ls_R_factor_all 0.0183
_refine_ls_R_factor_gt 0.0174
_refine_ls_shift/su_max 0.000
_refine_ls_shift/su_mean 0.000
_refine_ls_structure_factor_coef Fsqd
_refine_ls_weighting_details 'calc w=1/[\s^2^(Fo^2^)+(0.0000P)^2^+0.0000P] where P=(Fo^2^+2Fc^2^)/3'
_refine_ls_weighting_scheme calc
_refine_ls_wR_factor_gt 0.0387
_refine_ls_wR_factor_ref 0.0390
_reflns_number_gt 838
_reflns_number_total 867
_reflns_threshold_expression >2sigma(I)
_cod_data_source_file c5cp00864f2.cif
_cod_data_source_block y
_cod_depositor_comments
;
The following automatic conversions were performed:

'_symmetry_cell_setting' value 'Monoclinic' changed to 'monoclinic'
according to
/usr/data/users/saulius/crontab/automatic-downloads/rss-feeds/RSC/lib/dictionaries/cif_core.dic
dictionary named 'cif_core.dic' version 2.4.2 from 2011-04-26.

Automatic conversion script
Id: cif_fix_values 3105 2015-03-04 15:46:00Z robertas 

 Adding full bibliography for 7219903.cif.
;
_cod_original_sg_symbol_H-M C2
_cod_database_code 7219903

loop_
_symmetry_equiv_pos_as_xyz
'x, y, z'
'-x, y, -z'
'x+1/2, y+1/2, z'
'-x+1/2, y+1/2, -z'

loop_
_atom_site_label
_atom_site_type_symbol
_atom_site_fract_x
_atom_site_fract_y
_atom_site_fract_z
_atom_site_U_iso_or_equiv
_atom_site_adp_type
_atom_site_occupancy
_atom_site_symmetry_multiplicity
_atom_site_calc_flag
_atom_site_refinement_flags
Sr1 Sr 0.70454(3) 0.53517(7) 0.91469(5) 0.01046(9) Uani 1 1 d .
B1 B 0.9257(5) 0.2516(5) 0.7453(7) 0.0090(8) Uani 1 1 d .
B2 B 0.5000 0.9155(7) 0.5000 0.0074(10) Uiso 1 2 d S
B3 B 0.7670(5) 0.5039(6) 0.5076(7) 0.0098(11) Uani 1 1 d .
O1 O 0.6467(3) 0.6096(3) 0.4528(5) 0.0091(5) Uani 1 1 d .
O2 O 0.7997(3) 0.3740(3) 0.6759(5) 0.0090(5) Uani 1 1 d .
O3 O 0.5000 0.6717(4) 1.0000 0.0084(7) Uani 1 2 d S
O4 O 0.5672(3) 0.2619(3) 0.8916(5) 0.0175(6) Uani 1 1 d .
O5 O 0.5533(3) 0.8237(3) 0.7361(4) 0.0070(5) Uani 1 1 d .
O6 O 0.8557(2) 0.5268(5) 1.4150(3) 0.0095(4) Uani 1 1 d .
H1 H 0.5000 0.2616 1.0000 0.011 Uiso 1 2 d SR
H2 H 0.5065 0.1951 0.7546 0.011 Uiso 1 1 d R

loop_
_atom_site_aniso_label
_atom_site_aniso_U_11
_atom_site_aniso_U_22
_atom_site_aniso_U_33
_atom_site_aniso_U_23
_atom_site_aniso_U_13
_atom_site_aniso_U_12
Sr1 0.01196(15) 0.01103(16) 0.00946(14) 0.0016(2) 0.00712(12) 0.0027(2)
B1 0.009(2) 0.009(2) 0.0065(17) -0.0006(16) 0.0040(16) -0.0029(17)
B3 0.0108(17) 0.012(4) 0.0049(15) -0.0016(16) 0.0038(14) -0.0006(17)
O1 0.0107(12) 0.0097(13) 0.0075(11) 0.0018(9) 0.0058(10) 0.0021(9)
O2 0.0105(13) 0.0088(14) 0.0101(12) 0.0040(10) 0.0076(11) 0.0035(10)
O3 0.0096(18) 0.0077(19) 0.0060(16) 0.000 0.0039(15) 0.000
O4 0.0154(14) 0.0163(17) 0.0204(14) -0.0029(13) 0.0108(12) -0.0021(12)
O5 0.0093(13) 0.0049(13) 0.0077(12) 0.0006(9) 0.0057(11) 0.0020(9)
O6 0.0100(10) 0.0113(11) 0.0091(9) 0.0039(19) 0.0069(8) 0.0066(19)

loop_
_atom_type_symbol
_atom_type_description
_atom_type_scat_dispersion_real
_atom_type_scat_dispersion_imag
_atom_type_scat_source
B B 0.0013 0.0007 'International Tables Vol C Tables 4.2.6.8 and 6.1.1.4'
H H 0.0000 0.0000 'International Tables Vol C Tables 4.2.6.8 and 6.1.1.4'
O O 0.0106 0.0060 'International Tables Vol C Tables 4.2.6.8 and 6.1.1.4'
Sr Sr -1.5307 3.2498 'International Tables Vol C Tables 4.2.6.8 and 6.1.1.4'

loop_
_geom_angle_atom_site_label_1
_geom_angle_atom_site_label_2
_geom_angle_atom_site_label_3
_geom_angle
_geom_angle_site_symmetry_1
_geom_angle_site_symmetry_3
O6 Sr1 O4 86.50(10) . .
O6 Sr1 O4 75.29(9) . 4_657
O4 Sr1 O4 158.25(5) . 4_657
O6 Sr1 O2 124.26(8) . .
O4 Sr1 O2 86.01(8) . .
O4 Sr1 O2 94.40(8) 4_657 .
O6 Sr1 O5 108.00(9) . .
O4 Sr1 O5 125.06(7) . .
O4 Sr1 O5 72.96(7) 4_657 .
O2 Sr1 O5 121.09(7) . .
O6 Sr1 O5 53.39(8) . 4_647
O4 Sr1 O5 72.57(8) . 4_647
O4 Sr1 O5 86.87(7) 4_657 4_647
O2 Sr1 O5 71.74(7) . 4_647
O5 Sr1 O5 156.31(7) . 4_647
O6 Sr1 O1 158.66(8) . .
O4 Sr1 O1 112.51(8) . .
O4 Sr1 O1 83.99(8) 4_657 .
O2 Sr1 O1 51.56(7) . .
O5 Sr1 O1 69.76(7) . .
O5 Sr1 O1 121.34(7) 4_647 .
O6 Sr1 O3 72.96(5) . .
O4 Sr1 O3 83.85(9) . .
O4 Sr1 O3 101.63(8) 4_657 .
O2 Sr1 O3 159.42(6) . .
O5 Sr1 O3 53.58(7) . .
O5 Sr1 O3 121.55(6) 4_647 .
O1 Sr1 O3 117.06(6) . .
O6 Sr1 O1 120.97(6) . 2_656
O4 Sr1 O1 76.49(8) . 2_656
O4 Sr1 O1 123.08(7) 4_657 2_656
O2 Sr1 O1 110.56(7) . 2_656
O5 Sr1 O1 50.21(7) . 2_656
O5 Sr1 O1 148.77(7) 4_647 2_656
O1 Sr1 O1 74.82(7) . 2_656
O3 Sr1 O1 49.53(4) . 2_656
O6 Sr1 B1 100.48(9) . 3_455
O4 Sr1 B1 96.38(10) . 3_455
O4 Sr1 B1 98.52(10) 4_657 3_455
O2 Sr1 B1 135.24(9) . 3_455
O5 Sr1 B1 29.96(9) . 3_455
O5 Sr1 B1 151.23(8) 4_647 3_455
O1 Sr1 B1 87.40(8) . 3_455
O3 Sr1 B1 29.67(8) . 3_455
O1 Sr1 B1 30.17(9) 2_656 3_455
O6 Sr1 B2 27.88(8) . 3_546
O4 Sr1 B2 84.33(10) . 3_546
O4 Sr1 B2 74.00(10) 4_657 3_546
O2 Sr1 B2 96.39(8) . 3_546
O5 Sr1 B2 131.08(10) . 3_546
O5 Sr1 B2 26.89(9) 4_647 3_546
O1 Sr1 B2 139.77(5) . 3_546
O3 Sr1 B2 100.36(4) . 3_546
O1 Sr1 B2 145.33(4) 2_656 3_546
B1 Sr1 B2 128.36(9) 3_455 3_546
O6 Sr1 B3 20.21(8) . 1_556
O4 Sr1 B3 74.06(10) . 1_556
O4 Sr1 B3 91.24(9) 4_657 1_556
O2 Sr1 B3 136.51(9) . 1_556
O5 Sr1 B3 101.79(9) . 1_556
O5 Sr1 B3 65.57(9) 4_647 1_556
O1 Sr1 B3 171.20(10) . 1_556
O3 Sr1 B3 56.64(8) . 1_556
O1 Sr1 B3 101.91(8) 2_656 1_556
B1 Sr1 B3 85.99(10) 3_455 1_556
B2 Sr1 B3 44.40(7) 3_546 1_556
O3 B1 O2 113.3(3) 3_545 .
O3 B1 O5 110.7(3) 3_545 3_545
O2 B1 O5 111.5(3) . 3_545
O3 B1 O1 104.7(3) 3_545 4_646
O2 B1 O1 111.4(3) . 4_646
O5 B1 O1 104.7(2) 3_545 4_646
O3 B1 Sr1 66.59(16) 3_545 3_545
O2 B1 Sr1 173.8(3) . 3_545
O5 B1 Sr1 63.68(17) 3_545 3_545
O1 B1 Sr1 74.19(18) 4_646 3_545
O5 B2 O5 119.0(4) 2_656 .
O5 B2 O6 109.49(12) 2_656 4_657
O5 B2 O6 105.40(13) . 4_657
O5 B2 O6 105.40(13) 2_656 3_454
O5 B2 O6 109.49(12) . 3_454
O6 B2 O6 107.6(4) 4_657 3_454
O5 B2 Sr1 148.53(14) 2_656 4_657
O5 B2 Sr1 56.83(12) . 4_657
O6 B2 Sr1 52.23(8) 4_657 4_657
O6 B2 Sr1 104.87(19) 3_454 4_657
O5 B2 Sr1 56.83(12) 2_656 3_454
O5 B2 Sr1 148.53(14) . 3_454
O6 B2 Sr1 104.87(19) 4_657 3_454
O6 B2 Sr1 52.23(8) 3_454 3_454
Sr1 B2 Sr1 144.93(19) 4_657 3_454
O1 B3 O6 123.0(4) . 1_554
O1 B3 O2 114.9(3) . .
O6 B3 O2 122.0(4) 1_554 .
O1 B3 Sr1 98.4(2) . 1_554
O6 B3 Sr1 40.33(14) 1_554 1_554
O2 B3 Sr1 134.7(3) . 1_554
B3 O1 B1 126.0(3) . 4_656
B3 O1 Sr1 91.42(19) . .
B1 O1 Sr1 138.35(19) 4_656 .
B3 O1 Sr1 123.9(2) . 2_656
B1 O1 Sr1 75.65(18) 4_656 2_656
Sr1 O1 Sr1 99.82(7) . 2_656
B3 O2 B1 119.4(3) . .
B3 O2 Sr1 94.7(2) . .
B1 O2 Sr1 137.42(19) . .
B1 O3 B1 127.7(4) 4_657 3_455
B1 O3 Sr1 83.73(15) 4_657 2_657
B1 O3 Sr1 117.85(15) 3_455 2_657
B1 O3 Sr1 117.85(15) 4_657 .
B1 O3 Sr1 83.73(15) 3_455 .
Sr1 O3 Sr1 132.10(13) 2_657 .
Sr1 O4 Sr1 105.74(8) . 4_647
B2 O5 B1 117.9(2) . 3_455
B2 O5 Sr1 130.1(2) . .
B1 O5 Sr1 86.36(19) 3_455 .
B2 O5 Sr1 96.29(19) . 4_657
B1 O5 Sr1 127.44(19) 3_455 4_657
Sr1 O5 Sr1 101.49(8) . 4_657
B3 O6 B2 121.8(3) 1_556 3_546
B3 O6 Sr1 119.5(2) 1_556 .
B2 O6 Sr1 99.89(10) 3_546 .

loop_
_geom_bond_atom_site_label_1
_geom_bond_atom_site_label_2
_geom_bond_distance
_geom_bond_site_symmetry_2
Sr1 O6 2.5584(18) .
Sr1 O4 2.559(3) .
Sr1 O4 2.597(3) 4_657
Sr1 O2 2.603(2) .
Sr1 O5 2.625(2) .
Sr1 O5 2.685(2) 4_647
Sr1 O1 2.696(2) .
Sr1 O3 2.6982(14) .
Sr1 O1 2.903(2) 2_656
Sr1 B1 2.923(4) 3_455
Sr1 B2 3.1883(18) 3_546
Sr1 B3 3.442(4) 1_556
B1 O3 1.456(4) 3_545
B1 O2 1.456(5) .
B1 O5 1.463(4) 3_545
B1 O1 1.516(5) 4_646
B1 Sr1 2.923(4) 3_545
B2 O5 1.451(4) 2_656
B2 O5 1.451(4) .
B2 O6 1.513(4) 4_657
B2 O6 1.513(4) 3_454
B2 Sr1 3.1883(18) 4_657
B2 Sr1 3.1883(18) 3_454
B3 O1 1.353(5) .
B3 O6 1.366(4) 1_554
B3 O2 1.383(5) .
B3 Sr1 3.442(4) 1_554
O1 B1 1.516(5) 4_656
O1 Sr1 2.903(2) 2_656
O3 B1 1.456(4) 4_657
O3 B1 1.456(4) 3_455
O3 Sr1 2.6982(14) 2_657
O4 Sr1 2.597(3) 4_647
O5 B1 1.463(4) 3_455
O5 Sr1 2.685(2) 4_657
O6 B3 1.366(4) 1_556
O6 B2 1.513(4) 3_546
